data_4123882
loop_
_publ_author_name
'Schreiber, Roy E.'
'Cohen, Hagai'
'Leitus, Gregory'
'Wolf, Sharon G.'
'Zhou, Ang'
'Que, Jr, Lawrence'
'Neumann, Ronny'

_publ_section_title
;
 Reactivity and O2 Formation by Mn(IV)- and Mn(V)-Hydroxo Species
 Stabilized within a Polyfluoroxometalate Framework.
;
_journal_issue 27
_journal_name_full 'Journal of the American Chemical Society'
_journal_page_first 8738
_journal_page_last 8748
_journal_paper_doi 10.1021/jacs.5b03456
_journal_volume 137
_journal_year 2015
_chemical_formula_moiety 'F6 Mn O56 W17, 15(O), 9(K), Na'
_chemical_formula_sum 'F6 K9 Mn Na O71 W17'
_chemical_formula_weight 4805.28
_chemical_name_systematic
; 
 ? 
;
_space_group_IT_number 15
_symmetry_cell_setting monoclinic
_symmetry_space_group_name_Hall '-C 2yc'
_symmetry_space_group_name_H-M 'C 1 2/c 1'
_atom_sites_solution_hydrogens none
_atom_sites_solution_primary direct
_atom_sites_solution_secondary difmap
_audit_creation_method SHELXL-97
_cell_angle_alpha 90.00
_cell_angle_beta 92.40(3)
_cell_angle_gamma 90.00
_cell_formula_units_Z 4
_cell_length_a 22.604(5)
_cell_length_b 12.289(3)
_cell_length_c 29.349(6)
_cell_measurement_reflns_used 16069
_cell_measurement_temperature 120(2)
_cell_measurement_theta_max 26.37
_cell_measurement_theta_min 2.01
_cell_volume 8145(3)
_computing_cell_refinement 'Bruker Apex2'
_computing_data_collection 'Bruker Apex2'
_computing_data_reduction 'Bruker Apex2'
_computing_molecular_graphics 'Bruker SHELXTL'
_computing_publication_material 'Bruker SHELXTL'
_computing_structure_refinement 'SHELXL-97 (Sheldrick, 1997)'
_computing_structure_solution 'SHELXS-97 (Sheldrick, 1990)'
_diffrn_ambient_temperature 120(2)
_diffrn_measured_fraction_theta_full 0.994
_diffrn_measured_fraction_theta_max 0.994
_diffrn_measurement_device_type 'Nonius KappaCCD'
_diffrn_measurement_method 'phi and omega scans'
_diffrn_radiation_monochromator graphite
_diffrn_radiation_source 'fine-focus sealed tube'
_diffrn_radiation_type MoK\a
_diffrn_radiation_wavelength 0.71073
_diffrn_reflns_av_R_equivalents 0.0509
_diffrn_reflns_av_sigmaI/netI 0.0512
_diffrn_reflns_limit_h_max 28
_diffrn_reflns_limit_h_min -28
_diffrn_reflns_limit_k_max 15
_diffrn_reflns_limit_k_min 0
_diffrn_reflns_limit_l_max 36
_diffrn_reflns_limit_l_min 0
_diffrn_reflns_number 8278
_diffrn_reflns_theta_full 26.37
_diffrn_reflns_theta_max 26.37
_diffrn_reflns_theta_min 3.78
_exptl_absorpt_coefficient_mu 24.623
_exptl_absorpt_correction_T_max 0.3197
_exptl_absorpt_correction_T_min 0.1195
_exptl_absorpt_correction_type empirical
_exptl_absorpt_process_details 'Nonius KappaCCD'
_exptl_crystal_colour green
_exptl_crystal_density_diffrn 3.918
_exptl_crystal_density_method 'not measured'
_exptl_crystal_description plate
_exptl_crystal_F_000 8348
_exptl_crystal_size_max 0.15
_exptl_crystal_size_mid 0.13
_exptl_crystal_size_min 0.06
_refine_diff_density_max 3.087
_refine_diff_density_min -2.948
_refine_diff_density_rms 0.552
_refine_ls_extinction_method none
_refine_ls_goodness_of_fit_ref 1.084
_refine_ls_hydrogen_treatment none
_refine_ls_matrix_type full
_refine_ls_number_parameters 522
_refine_ls_number_reflns 8278
_refine_ls_number_restraints 43
_refine_ls_restrained_S_all 1.086
_refine_ls_R_factor_all 0.0590
_refine_ls_R_factor_gt 0.0506
_refine_ls_shift/su_max 0.001
_refine_ls_shift/su_mean 0.000
_refine_ls_structure_factor_coef Fsqd
_refine_ls_weighting_details 'calc w=1/[\s^2^(Fo^2^)+(0.0652P)^2^+673.9092P] where P=(Fo^2^+2Fc^2^)/3'
_refine_ls_weighting_scheme calc
_refine_ls_wR_factor_gt 0.1302
_refine_ls_wR_factor_ref 0.1341
_reflns_number_gt 7539
_reflns_number_total 8278
_reflns_threshold_expression >2sigma(I)
_cod_data_source_file ja5b03456_si_003.cif
_cod_data_source_block n448
_cod_depositor_comments
;
The following automatic conversions were performed:

'_symmetry_cell_setting' value 'Monoclinic' changed to 'monoclinic'
according to
/usr/data/users/saulius/crontab/automatic-downloads/rss-feeds/ACS/lib/dictionaries/cif_core.dic
dictionary named 'cif_core.dic' version 2.4.2 from 2011-04-26.

Automatic conversion script
Id: cif_fix_values 3271 2015-04-21 07:52:19Z andrius 

 Adding full bibliography for 4123881--4123884.cif.
;
_cod_original_sg_symbol_Hall -C2yc
_cod_original_sg_symbol_H-M C2/c
_cod_database_code 4123882

loop_
_symmetry_equiv_pos_as_xyz
'x, y, z'
'-x, y, -z+1/2'
'x+1/2, y+1/2, z'
'-x+1/2, y+1/2, -z+1/2'
'-x, -y, -z'
'x, -y, z-1/2'
'-x+1/2, -y+1/2, -z'
'x+1/2, -y+1/2, z-1/2'

loop_
_atom_site_label
_atom_site_type_symbol
_atom_site_fract_x
_atom_site_fract_y
_atom_site_fract_z
_atom_site_U_iso_or_equiv
_atom_site_adp_type
_atom_site_occupancy
_atom_site_symmetry_multiplicity
_atom_site_calc_flag
_atom_site_refinement_flags
_atom_site_disorder_group
Na1 Na 0.5000 0.3547(6) 0.2500 0.0087(13) Uani 1 2 d S .
F1 F 0.4742(3) 0.2176(6) 0.2026(2) 0.0093(14) Uani 1 1 d . .
F2 F 0.5347(3) 0.4217(6) 0.1859(2) 0.0103(14) Uani 1 1 d U .
F3 F 0.4141(3) 0.4214(6) 0.2198(2) 0.0120(15) Uani 1 1 d . .
W1 W 0.41620(2) 0.51167(5) 0.093651(17) 0.01473(14) Uani 1 1 d . .
W2 W 0.35005(2) 0.27447(5) 0.111923(17) 0.01616(14) Uani 1 1 d . .
W3 W 0.48595(2) 0.27909(5) 0.072842(17) 0.01397(13) Uani 1 1 d . .
W4 W 0.39230(7) 0.59648(14) 0.21204(3) 0.0129(2) Uani 0.899(3) 1 d P 1
W5 W 0.32284(6) 0.36467(6) 0.22998(4) 0.0116(3) Uani 0.910(4) 1 d P 1
W6 W 0.40025(3) 0.10239(7) 0.21031(3) 0.0137(2) Uani 0.946(4) 1 d P 1
W7 W 0.53509(5) 0.10269(6) 0.16939(3) 0.0140(2) Uani 0.948(4) 1 d P 1
W8 W 0.61238(5) 0.36357(10) 0.14985(3) 0.0119(3) Uani 0.930(4) 1 d P 1
W9 W 0.54400(8) 0.59599(9) 0.16874(5) 0.0126(3) Uani 0.867(4) 1 d P 1
Mn4 Mn 0.393(3) 0.599(6) 0.2209(17) 0.0129(2) Uani 0.101(3) 1 d P 2
Mn5 Mn 0.325(3) 0.340(4) 0.229(2) 0.0116(3) Uani 0.090(4) 1 d P 2
Mn6 Mn 0.415(3) 0.089(6) 0.210(3) 0.0137(2) Uani 0.054(4) 1 d P 2
Mn7 Mn 0.538(4) 0.082(7) 0.163(3) 0.0140(2) Uani 0.052(4) 1 d P 2
Mn8 Mn 0.615(3) 0.375(7) 0.141(2) 0.0119(3) Uani 0.070(4) 1 d P 2
Mn9 Mn 0.542(2) 0.577(3) 0.1644(17) 0.0126(3) Uani 0.133(4) 1 d P 2
O1 O 0.3973(5) 0.6151(9) 0.0562(3) 0.023(2) Uani 1 1 d . .
O2 O 0.2862(5) 0.2225(10) 0.0865(3) 0.025(2) Uani 1 1 d . .
O3 O 0.5114(5) 0.2286(9) 0.0223(3) 0.023(2) Uani 1 1 d . .
O4 O 0.3643(4) 0.7299(8) 0.2065(3) 0.018(2) Uani 1 1 d . .
O5 O 0.2492(4) 0.3364(10) 0.2385(3) 0.024(2) Uani 1 1 d . .
O6 O 0.3482(5) 0.0002(8) 0.2115(4) 0.023(2) Uani 1 1 d . .
O7 O 0.5751(5) 0.0005(8) 0.1450(3) 0.022(2) Uani 1 1 d . .
O8 O 0.6719(4) 0.3361(10) 0.1176(3) 0.024(2) Uani 1 1 d . .
O9 O 0.5597(5) 0.7271(8) 0.1493(3) 0.022(2) Uani 1 1 d . .
O10 O 0.4371(4) 0.3535(7) 0.1308(3) 0.0076(17) Uani 1 1 d . .
O11 O 0.3477(4) 0.4173(9) 0.0828(3) 0.019(2) Uani 1 1 d . .
O12 O 0.4041(4) 0.2273(9) 0.0665(3) 0.021(2) Uani 1 1 d . .
O13 O 0.4572(4) 0.4188(9) 0.0507(3) 0.020(2) Uani 1 1 d . .
O14 O 0.3829(4) 0.5592(8) 0.1479(3) 0.0152(19) Uani 1 1 d . .
O15 O 0.3205(4) 0.3437(8) 0.1657(3) 0.0132(18) Uani 1 1 d U .
O16 O 0.3754(4) 0.1595(8) 0.1506(3) 0.016(2) Uani 1 1 d . .
O17 O 0.4999(4) 0.1593(7) 0.1136(3) 0.0139(19) Uani 1 1 d . .
O18 O 0.5538(4) 0.3438(8) 0.0997(3) 0.0153(19) Uani 1 1 d . .
O19 O 0.4898(4) 0.5582(8) 0.1173(3) 0.0146(19) Uani 1 1 d . .
O20 O 0.3187(4) 0.5203(9) 0.2226(3) 0.018(2) Uani 1 1 d . .
O21 O 0.3588(4) 0.2221(8) 0.2348(3) 0.0136(19) Uani 1 1 d . .
O22 O 0.4633(5) 0.0246(8) 0.1809(3) 0.023(2) Uani 1 1 d . .
O23 O 0.5874(4) 0.2219(8) 0.1691(3) 0.0146(19) Uani 1 1 d . .
O24 O 0.6063(4) 0.5178(8) 0.1394(3) 0.0155(19) Uani 1 1 d . .
O25 O 0.4735(4) 0.6147(7) 0.2017(3) 0.0129(18) Uani 1 1 d . .
O26 O 0.4087(4) 0.6027(8) 0.2758(3) 0.0150(19) Uani 1 1 d . .
O27 O 0.6540(4) 0.3827(8) 0.2062(3) 0.0138(18) Uani 1 1 d . .
O28 O 0.4366(4) 0.0761(8) 0.2687(3) 0.020(2) Uani 1 1 d . .
K1 K 0.62433(17) -0.1433(3) 0.21316(13) 0.0296(8) Uani 1 1 d . .
K2 K 0.77546(17) 0.3470(4) 0.16799(14) 0.0366(9) Uani 1 1 d . .
K3 K 0.6726(3) 0.6564(10) 0.0874(3) 0.083(5) Uani 0.76(2) 1 d P .
K3A K 0.6995(12) 0.566(2) 0.0793(8) 0.062(8) Uani 0.24(2) 1 d PU .
K4 K 0.4993(5) 0.7721(6) 0.0687(2) 0.103(3) Uani 1 1 d . .
K5 K 0.3573(5) 0.7044(17) -0.0257(3) 0.091(5) Uani 0.50 1 d P .
O31 O 0.5000 0.8397(14) 0.2500 0.055(6) Uani 1 2 d S .
O32 O 0.7168(6) 0.1340(14) 0.1899(5) 0.050(4) Uani 1 1 d . .
O34 O 0.7236(7) 0.5969(17) 0.1786(6) 0.074(6) Uani 1 1 d . .
O35 O 0.4273(13) 0.8399(16) 0.1333(8) 0.105(9) Uani 1 1 d . .
O36 O 0.5755(6) 0.5728(14) 0.0413(4) 0.052(4) Uani 1 1 d U .
O37 O 0.6876(10) 0.0840(17) 0.1002(6) 0.083(6) Uani 1 1 d U .
O38 O 0.6902(9) 0.8542(18) 0.1355(7) 0.081(6) Uani 1 1 d U .
O39 O 0.7878(13) 0.218(3) 0.0911(12) 0.059(8) Uani 0.50 1 d PU .
O40 O 0.6587(18) 0.805(3) 0.0187(8) 0.075(13) Uani 0.50 1 d P .

loop_
_atom_site_aniso_label
_atom_site_aniso_U_11
_atom_site_aniso_U_22
_atom_site_aniso_U_33
_atom_site_aniso_U_23
_atom_site_aniso_U_13
_atom_site_aniso_U_12
Na1 0.007(3) 0.012(3) 0.007(3) 0.000 0.000(2) 0.000
F1 0.010(4) 0.008(3) 0.010(3) -0.003(3) 0.002(3) -0.002(3)
F2 0.004(3) 0.016(3) 0.012(3) -0.002(2) 0.004(2) -0.005(2)
F3 0.010(4) 0.014(4) 0.011(3) 0.000(3) -0.002(3) 0.002(3)
W1 0.0147(3) 0.0171(3) 0.0121(2) 0.0015(2) -0.00323(19) -0.0004(2)
W2 0.0100(3) 0.0263(3) 0.0120(2) -0.0007(2) -0.00163(19) -0.0076(2)
W3 0.0127(3) 0.0199(3) 0.0094(2) -0.00266(19) 0.00126(18) -0.0017(2)
W4 0.0090(3) 0.0139(3) 0.0158(6) -0.0001(5) -0.0002(4) 0.0029(2)
W5 0.0054(3) 0.0168(5) 0.0125(3) -0.0004(4) 0.0012(2) -0.0010(4)
W6 0.0146(5) 0.0115(4) 0.0151(3) -0.0017(2) 0.0023(3) -0.0058(3)
W7 0.0171(4) 0.0109(5) 0.0142(4) -0.0026(3) 0.0037(3) 0.0021(3)
W8 0.0076(3) 0.0189(5) 0.0094(5) 0.0003(3) 0.0036(3) -0.0009(3)
W9 0.0120(4) 0.0117(6) 0.0139(5) 0.0025(4) 0.0003(3) -0.0035(4)
Mn4 0.0090(3) 0.0139(3) 0.0158(6) -0.0001(5) -0.0002(4) 0.0029(2)
Mn5 0.0054(3) 0.0168(5) 0.0125(3) -0.0004(4) 0.0012(2) -0.0010(4)
Mn6 0.0146(5) 0.0115(4) 0.0151(3) -0.0017(2) 0.0023(3) -0.0058(3)
Mn7 0.0171(4) 0.0109(5) 0.0142(4) -0.0026(3) 0.0037(3) 0.0021(3)
Mn8 0.0076(3) 0.0189(5) 0.0094(5) 0.0003(3) 0.0036(3) -0.0009(3)
Mn9 0.0120(4) 0.0117(6) 0.0139(5) 0.0025(4) 0.0003(3) -0.0035(4)
O1 0.030(6) 0.023(5) 0.014(5) 0.012(4) -0.004(4) 0.008(5)
O2 0.021(6) 0.046(7) 0.009(4) -0.003(4) -0.004(4) -0.019(5)
O3 0.024(6) 0.034(6) 0.013(4) -0.002(4) 0.008(4) -0.004(5)
O4 0.021(5) 0.020(5) 0.013(4) 0.001(4) 0.002(4) 0.003(4)
O5 0.008(5) 0.046(7) 0.018(5) 0.004(5) 0.007(4) 0.000(5)
O6 0.024(6) 0.016(5) 0.029(5) 0.000(4) -0.002(4) -0.007(4)
O7 0.027(6) 0.017(5) 0.022(5) -0.002(4) 0.001(4) 0.007(4)
O8 0.016(5) 0.045(7) 0.011(4) 0.000(4) -0.001(4) -0.008(5)
O9 0.028(6) 0.020(5) 0.016(5) 0.008(4) -0.003(4) -0.014(4)
O10 0.006(4) 0.014(4) 0.003(4) -0.002(3) 0.001(3) -0.001(3)
O11 0.013(5) 0.028(5) 0.016(4) -0.003(4) -0.004(4) 0.001(4)
O12 0.016(5) 0.030(6) 0.018(5) -0.007(4) 0.001(4) -0.008(4)
O13 0.017(5) 0.027(5) 0.016(5) 0.001(4) 0.003(4) -0.002(4)
O14 0.017(5) 0.018(5) 0.010(4) 0.002(4) 0.000(3) 0.011(4)
O15 0.008(4) 0.025(5) 0.007(4) 0.003(3) 0.004(3) -0.002(4)
O16 0.021(5) 0.014(5) 0.013(4) -0.002(4) -0.003(4) -0.008(4)
O17 0.016(5) 0.012(4) 0.014(4) -0.001(3) 0.003(3) -0.007(4)
O18 0.011(5) 0.027(5) 0.007(4) 0.003(4) 0.000(3) -0.003(4)
O19 0.016(5) 0.013(4) 0.014(4) 0.004(4) -0.004(3) -0.003(4)
O20 0.006(4) 0.036(6) 0.013(4) 0.002(4) 0.003(3) 0.004(4)
O21 0.012(5) 0.021(5) 0.009(4) 0.004(4) 0.006(3) -0.004(4)
O22 0.039(7) 0.012(5) 0.016(5) -0.006(4) 0.002(4) -0.005(4)
O23 0.013(5) 0.018(5) 0.012(4) -0.003(4) -0.003(3) 0.007(4)
O24 0.015(5) 0.020(5) 0.012(4) 0.006(4) -0.002(3) -0.004(4)
O25 0.010(4) 0.011(4) 0.018(4) -0.005(4) -0.002(3) 0.000(4)
O26 0.012(5) 0.017(5) 0.015(4) -0.003(4) 0.003(4) 0.000(4)
O27 0.013(5) 0.016(5) 0.013(4) -0.002(4) 0.009(3) 0.000(4)
O28 0.020(5) 0.016(5) 0.023(5) 0.003(4) 0.000(4) -0.003(4)
K1 0.032(2) 0.0230(17) 0.0328(18) -0.0005(14) -0.0052(14) 0.0029(14)
K2 0.0239(19) 0.048(2) 0.038(2) 0.0037(17) -0.0068(15) -0.0004(17)
K3 0.036(4) 0.158(12) 0.054(4) 0.047(5) -0.017(3) -0.061(6)
K3A 0.063(11) 0.070(11) 0.052(10) -0.001(8) 0.007(7) -0.014(8)
K4 0.185(9) 0.078(5) 0.043(3) 0.007(3) -0.010(4) 0.006(5)
K5 0.056(7) 0.194(17) 0.022(4) 0.017(7) 0.002(4) 0.022(9)
O31 0.070(15) 0.011(8) 0.081(16) 0.000 -0.022(12) 0.000
O32 0.038(8) 0.074(11) 0.040(8) -0.008(7) 0.001(6) 0.037(7)
O34 0.042(9) 0.111(16) 0.066(10) 0.036(10) -0.015(8) -0.053(10)
O35 0.17(2) 0.052(11) 0.093(16) -0.035(11) 0.035(15) -0.046(14)
O36 0.045(6) 0.090(8) 0.019(5) 0.011(6) -0.005(5) -0.029(6)
O37 0.116(14) 0.076(11) 0.058(10) -0.007(9) 0.007(10) -0.014(11)
O38 0.077(9) 0.100(10) 0.066(8) -0.019(7) 0.002(7) 0.021(8)
O39 0.031(13) 0.066(16) 0.081(16) -0.011(13) 0.019(12) 0.003(12)
O40 0.12(3) 0.09(2) 0.014(12) 0.010(14) -0.029(15) -0.07(2)

loop_
_atom_type_symbol
_atom_type_description
_atom_type_scat_dispersion_real
_atom_type_scat_dispersion_imag
_atom_type_scat_source
O O 0.0106 0.0060 'International Tables Vol C Tables 4.2.6.8 and 6.1.1.4'
F F 0.0171 0.0103 'International Tables Vol C Tables 4.2.6.8 and 6.1.1.4'
Na Na 0.0362 0.0249 'International Tables Vol C Tables 4.2.6.8 and 6.1.1.4'
K K 0.2009 0.2494 'International Tables Vol C Tables 4.2.6.8 and 6.1.1.4'
Mn Mn 0.3368 0.7283 'International Tables Vol C Tables 4.2.6.8 and 6.1.1.4'
W W -0.8490 6.8722 'International Tables Vol C Tables 4.2.6.8 and 6.1.1.4'

loop_
_geom_angle_atom_site_label_1
_geom_angle_atom_site_label_2
_geom_angle_atom_site_label_3
_geom_angle
_geom_angle_site_symmetry_1
_geom_angle_site_symmetry_3
F2 Na1 F2 136.5(5) . 2_655
F2 Na1 F1 81.1(3) . .
F2 Na1 F1 135.2(3) 2_655 .
F2 Na1 F1 135.2(3) . 2_655
F2 Na1 F1 81.1(3) 2_655 2_655
F1 Na1 F1 82.8(4) . 2_655
F2 Na1 F3 82.5(3) . 2_655
F2 Na1 F3 82.0(3) 2_655 2_655
F1 Na1 F3 135.5(3) . 2_655
F1 Na1 F3 80.4(3) 2_655 2_655
F2 Na1 F3 82.0(3) . .
F2 Na1 F3 82.5(3) 2_655 .
F1 Na1 F3 80.4(3) . .
F1 Na1 F3 135.5(3) 2_655 .
F3 Na1 F3 137.3(5) 2_655 .
Mn6 F1 W6 9(2) . .
Mn6 F1 W7 88(2) . .
W6 F1 W7 97.0(3) . .
Mn6 F1 Na1 131(2) . .
W6 F1 Na1 126.5(3) . .
W7 F1 Na1 126.8(3) . .
Mn9 F2 W8 94.3(15) . .
Mn9 F2 W9 5.0(13) . .
W8 F2 W9 96.8(3) . .
Mn9 F2 Na1 130.7(14) . .
W8 F2 Na1 126.9(4) . .
W9 F2 Na1 126.2(4) . .
Mn9 F2 Mn8 89(2) . .
W8 F2 Mn8 6.4(17) . .
W9 F2 Mn8 91.6(19) . .
Na1 F2 Mn8 133.4(18) . .
W5 F3 W4 96.6(3) . .
W5 F3 Mn4 96.3(18) . .
W4 F3 Mn4 6.8(13) . .
W5 F3 Na1 128.7(4) . .
W4 F3 Na1 125.3(4) . .
Mn4 F3 Na1 121.8(16) . .
W5 F3 Mn5 7.6(13) . .
W4 F3 Mn5 104.0(14) . .
Mn4 F3 Mn5 104(2) . .
Na1 F3 Mn5 123.3(15) . .
O1 W1 O19 101.7(5) . .
O1 W1 O14 102.3(5) . .
O19 W1 O14 88.4(4) . .
O1 W1 O11 99.3(5) . .
O19 W1 O11 158.9(4) . .
O14 W1 O11 88.9(4) . .
O1 W1 O13 97.5(5) . .
O19 W1 O13 88.8(4) . .
O14 W1 O13 160.1(4) . .
O11 W1 O13 86.7(4) . .
O1 W1 O10 168.5(4) . .
O19 W1 O10 85.4(4) . .
O14 W1 O10 86.7(3) . .
O11 W1 O10 73.5(4) . .
O13 W1 O10 73.5(4) . .
O1 W1 K4 50.7(4) . .
O19 W1 K4 51.1(3) . .
O14 W1 K4 96.9(3) . .
O11 W1 K4 149.9(3) . .
O13 W1 K4 96.6(3) . .
O10 W1 K4 136.1(3) . .
O2 W2 O16 102.2(5) . .
O2 W2 O12 97.6(5) . .
O16 W2 O12 90.3(4) . .
O2 W2 O15 101.8(5) . .
O16 W2 O15 86.9(4) . .
O12 W2 O15 160.5(4) . .
O2 W2 O11 97.9(5) . .
O16 W2 O11 159.8(4) . .
O12 W2 O11 88.5(4) . .
O15 W2 O11 87.6(4) . .
O2 W2 O10 168.4(4) . .
O16 W2 O10 86.2(4) . .
O12 W2 O10 74.1(4) . .
O15 W2 O10 86.4(3) . .
O11 W2 O10 74.1(3) . .
O3 W3 O18 102.6(5) . .
O3 W3 O17 102.0(5) . .
O18 W3 O17 87.3(4) . .
O3 W3 O13 98.6(5) . .
O18 W3 O13 91.2(4) . .
O17 W3 O13 159.2(4) . .
O3 W3 O12 98.6(5) . .
O18 W3 O12 158.8(4) . .
O17 W3 O12 86.5(4) . .
O13 W3 O12 87.4(4) . .
O3 W3 O10 169.1(4) . .
O18 W3 O10 85.9(4) . .
O17 W3 O10 85.1(4) . .
O13 W3 O10 74.1(4) . .
O12 W3 O10 73.3(4) . .
O3 W3 K5 50.8(4) . 5_665
O18 W3 K5 51.8(4) . 5_665
O17 W3 K5 97.7(4) . 5_665
O13 W3 K5 97.6(4) . 5_665
O12 W3 K5 149.4(4) . 5_665
O10 W3 K5 137.1(3) . 5_665
O4 W4 O25 102.8(4) . .
O4 W4 O26 96.2(4) . .
O25 W4 O26 90.2(4) . .
O4 W4 O14 96.1(4) . .
O25 W4 O14 86.5(4) . .
O26 W4 O14 167.7(4) . .
O4 W4 O20 99.0(5) . .
O25 W4 O20 158.0(4) . .
O26 W4 O20 89.7(4) . .
O14 W4 O20 89.0(4) . .
O4 W4 F3 171.8(4) . .
O25 W4 F3 85.3(3) . .
O26 W4 F3 84.5(3) . .
O14 W4 F3 83.4(3) . .
O20 W4 F3 72.8(4) . .
O4 W4 K1 41.2(3) . 2_665
O25 W4 K1 96.4(3) . 2_665
O26 W4 K1 55.3(3) . 2_665
O14 W4 K1 136.8(3) . 2_665
O20 W4 K1 101.6(3) . 2_665
F3 W4 K1 139.75(19) . 2_665
O5 W5 O15 97.5(4) . .
O5 W5 O20 100.0(5) . .
O15 W5 O20 91.4(4) . .
O5 W5 O27 96.0(4) . 2_655
O15 W5 O27 165.9(4) . 2_655
O20 W5 O27 90.3(4) . 2_655
O5 W5 O21 102.2(5) . .
O15 W5 O21 86.7(4) . .
O20 W5 O21 157.8(4) . .
O27 W5 O21 86.5(4) 2_655 .
O5 W5 F3 173.2(5) . .
O15 W5 F3 84.0(3) . .
O20 W5 F3 73.3(3) . .
O27 W5 F3 83.1(3) 2_655 .
O21 W5 F3 84.5(3) . .
O5 W5 K2 43.8(3) . 2_655
O15 W5 K2 141.2(3) . 2_655
O20 W5 K2 96.8(3) . 2_655
O27 W5 K2 52.3(3) 2_655 2_655
O21 W5 K2 98.6(3) . 2_655
F3 W5 K2 134.67(19) . 2_655
O6 W6 O21 102.0(5) . .
O6 W6 O28 97.3(5) . .
O21 W6 O28 89.6(4) . .
O6 W6 O22 99.5(5) . .
O21 W6 O22 158.2(4) . .
O28 W6 O22 91.1(4) . .
O6 W6 O16 96.3(4) . .
O21 W6 O16 86.2(4) . .
O28 W6 O16 166.3(4) . .
O22 W6 O16 88.1(4) . .
O6 W6 F1 171.8(4) . .
O21 W6 F1 86.0(3) . .
O28 W6 F1 84.3(4) . .
O22 W6 F1 72.4(3) . .
O16 W6 F1 82.4(3) . .
O6 W6 K1 45.1(4) . 2_655
O21 W6 K1 107.7(3) . 2_655
O28 W6 K1 53.3(3) . 2_655
O22 W6 K1 90.0(3) . 2_655
O16 W6 K1 140.4(3) . 2_655
F1 W6 K1 134.2(2) . 2_655
O7 W7 O23 103.0(5) . .
O7 W7 O17 96.6(4) . .
O23 W7 O17 87.3(4) . .
O7 W7 O28 96.2(4) . 2_655
O23 W7 O28 87.3(4) . 2_655
O17 W7 O28 166.9(4) . 2_655
O7 W7 O22 99.8(5) . .
O23 W7 O22 157.2(4) . .
O17 W7 O22 90.5(4) . .
O28 W7 O22 89.9(4) 2_655 .
O7 W7 F1 172.3(4) . .
O23 W7 F1 84.7(3) . .
O17 W7 F1 84.4(3) . .
O28 W7 F1 83.2(4) 2_655 .
O22 W7 F1 72.5(3) . .
O7 W7 K1 44.3(3) . .
O23 W7 K1 107.1(3) . .
O17 W7 K1 140.0(3) . .
O28 W7 K1 53.2(3) 2_655 .
O22 W7 K1 89.0(3) . .
F1 W7 K1 132.96(19) . .
O8 W8 O27 97.7(4) . .
O8 W8 O23 103.4(5) . .
O27 W8 O23 89.8(4) . .
O8 W8 O24 99.1(5) . .
O27 W8 O24 92.7(4) . .
O23 W8 O24 156.8(4) . .
O8 W8 O18 94.8(4) . .
O27 W8 O18 167.3(4) . .
O23 W8 O18 84.9(4) . .
O24 W8 O18 87.7(4) . .
O8 W8 F2 171.6(4) . .
O27 W8 F2 85.2(3) . .
O23 W8 F2 84.4(3) . .
O24 W8 F2 72.9(3) . .
O18 W8 F2 82.7(3) . .
O8 W8 K2 43.0(3) . .
O27 W8 K2 54.8(3) . .
O23 W8 K2 102.1(3) . .
O24 W8 K2 98.1(3) . .
O18 W8 K2 137.7(3) . .
F2 W8 K2 139.03(19) . .
O8 W8 K5 41.8(4) . 5_665
O27 W8 K5 139.5(3) . 5_665
O23 W8 K5 98.6(4) . 5_665
O24 W8 K5 94.4(4) . 5_665
O18 W8 K5 53.0(3) . 5_665
F2 W8 K5 134.8(3) . 5_665
K2 W8 K5 84.74(19) . 5_665
O8 W8 K3A 52.8(6) . .
O27 W8 K3A 98.3(5) . .
O23 W8 K3A 155.5(5) . .
O24 W8 K3A 46.3(6) . .
O18 W8 K3A 91.2(5) . .
F2 W8 K3A 119.1(5) . .
K2 W8 K3A 65.4(5) . .
K5 W8 K3A 60.7(5) 5_665 .
O9 W9 O26 97.1(4) . 2_655
O9 W9 O25 103.8(5) . .
O26 W9 O25 90.8(4) 2_655 .
O9 W9 O24 98.7(5) . .
O26 W9 O24 90.5(4) 2_655 .
O25 W9 O24 157.2(4) . .
O9 W9 O19 95.4(4) . .
O26 W9 O19 167.3(4) 2_655 .
O25 W9 O19 84.9(4) . .
O24 W9 O19 88.9(4) . .
O9 W9 F2 171.1(4) . .
O26 W9 F2 84.4(3) 2_655 .
O25 W9 F2 84.9(3) . .
O24 W9 F2 72.5(3) . .
O19 W9 F2 83.4(3) . .
O9 W9 K4 42.7(3) . .
O26 W9 K4 139.8(3) 2_655 .
O25 W9 K4 97.1(3) . .
O24 W9 K4 96.6(3) . .
O19 W9 K4 52.7(3) . .
F2 W9 K4 135.4(2) . .
O9 W9 K1 41.5(3) . 1_565
O26 W9 K1 56.0(3) 2_655 1_565
O25 W9 K1 96.8(3) . 1_565
O24 W9 K1 102.7(3) . 1_565
O19 W9 K1 136.3(3) . 1_565
F2 W9 K1 140.37(19) . 1_565
K4 W9 K1 83.88(14) . 1_565
O9 W9 K3 57.3(4) . .
O26 W9 K3 96.2(3) 2_655 .
O25 W9 K3 160.5(3) . .
O24 W9 K3 41.3(3) . .
O19 W9 K3 91.7(3) . .
F2 W9 K3 113.8(3) . .
K4 W9 K3 66.1(2) . .
K1 W9 K3 72.49(18) 1_565 .
O26 Mn4 O4 106(3) . .
O26 Mn4 O20 98(3) . .
O4 Mn4 O20 98(3) . .
O26 Mn4 O25 97(3) . .
O4 Mn4 O25 101(3) . .
O20 Mn4 O25 152(4) . .
O26 Mn4 O14 167(4) . .
O4 Mn4 O14 87(2) . .
O20 Mn4 O14 82(2) . .
O25 Mn4 O14 78(2) . .
O26 Mn4 F3 90(3) . .
O4 Mn4 F3 163(3) . .
O20 Mn4 F3 72(2) . .
O25 Mn4 F3 84(2) . .
O14 Mn4 F3 77(2) . .
O26 Mn4 K1 59(2) . 2_665
O4 Mn4 K1 46.6(14) . 2_665
O20 Mn4 K1 107(2) . 2_665
O25 Mn4 K1 101(2) . 2_665
O14 Mn4 K1 133(3) . 2_665
F3 Mn4 K1 150(2) . 2_665
O21 Mn5 O5 114(3) . .
O21 Mn5 O15 98(3) . .
O5 Mn5 O15 99(3) . .
O21 Mn5 O27 92(3) . 2_655
O5 Mn5 O27 93(3) . 2_655
O15 Mn5 O27 160(3) . 2_655
O21 Mn5 O20 156(4) . .
O5 Mn5 O20 89(2) . .
O15 Mn5 O20 84(2) . .
O27 Mn5 O20 80.3(19) 2_655 .
O21 Mn5 F3 89(3) . .
O5 Mn5 F3 156(3) . .
O15 Mn5 F3 83(2) . .
O27 Mn5 F3 80(2) 2_655 .
O20 Mn5 F3 66.9(16) . .
O21 Mn5 K2 103(2) . 2_655
O5 Mn5 K2 42.3(15) . 2_655
O15 Mn5 K2 141(3) . 2_655
O27 Mn5 K2 51.3(14) 2_655 2_655
O20 Mn5 K2 90.3(17) . 2_655
F3 Mn5 K2 129(2) . 2_655
O22 Mn6 O6 107(4) . .
O22 Mn6 O28 108(4) . .
O6 Mn6 O28 96(4) . .
O22 Mn6 O16 92(4) . .
O6 Mn6 O16 87(3) . .
O28 Mn6 O16 158(4) . .
O22 Mn6 F1 83(3) . .
O6 Mn6 F1 165(4) . .
O28 Mn6 F1 91(3) . .
O16 Mn6 F1 82(3) . .
O22 Mn6 O21 161(5) . .
O6 Mn6 O21 87(3) . .
O28 Mn6 O21 83(3) . .
O16 Mn6 O21 75(2) . .
F1 Mn6 O21 82(3) . .
O22 Mn6 Mn7 30(2) . .
O6 Mn6 Mn7 136(4) . .
O28 Mn6 Mn7 102(3) . .
O16 Mn6 Mn7 90(3) . .
F1 Mn6 Mn7 53(2) . .
O21 Mn6 Mn7 134(3) . .
O22 Mn6 K1 97(3) . 2_655
O6 Mn6 K1 47.9(18) . 2_655
O28 Mn6 K1 54(2) . 2_655
O16 Mn6 K1 135(3) . 2_655
F1 Mn6 K1 143(3) . 2_655
O21 Mn6 K1 102(2) . 2_655
Mn7 Mn6 K1 119(3) . 2_655
O7 Mn7 O22 112(5) . .
O7 Mn7 O17 109(5) . .
O22 Mn7 O17 91(4) . .
O7 Mn7 O28 101(5) . 2_655
O22 Mn7 O28 86(4) . 2_655
O17 Mn7 O28 149(4) . 2_655
O7 Mn7 O23 107(5) . .
O22 Mn7 O23 140(4) . .
O17 Mn7 O23 83(3) . .
O28 Mn7 O23 79(3) 2_655 .
O7 Mn7 Mn6 136(5) . .
O22 Mn7 Mn6 24.7(19) . .
O17 Mn7 Mn6 87(4) . .
O28 Mn7 Mn6 78(3) 2_655 .
O23 Mn7 Mn6 115(3) . .
O7 Mn7 K1 46(3) . .
O22 Mn7 K1 94(3) . .
O17 Mn7 K1 154(3) . .
O28 Mn7 K1 57(2) 2_655 .
O23 Mn7 K1 108(3) . .
Mn6 Mn7 K1 108(3) . .
O8 Mn8 O24 112(4) . .
O8 Mn8 O18 105(4) . .
O24 Mn8 O18 96(4) . .
O8 Mn8 O27 95(4) . .
O24 Mn8 O27 91(3) . .
O18 Mn8 O27 154(4) . .
O8 Mn8 O23 99(4) . .
O24 Mn8 O23 148(4) . .
O18 Mn8 O23 82(3) . .
O27 Mn8 O23 79(2) . .
O8 Mn8 F2 172(4) . .
O24 Mn8 F2 72(3) . .
O18 Mn8 F2 81(3) . .
O27 Mn8 F2 78(2) . .
O23 Mn8 F2 76(2) . .
O8 Mn8 Mn9 143(4) . .
O24 Mn8 Mn9 31.1(18) . .
O18 Mn8 Mn9 86(3) . .
O27 Mn8 Mn9 88(3) . .
O23 Mn8 Mn9 118(3) . .
F2 Mn8 Mn9 41.3(16) . .
O8 Mn8 K3A 60(2) . .
O24 Mn8 K3A 52.3(19) . .
O18 Mn8 K3A 102(2) . .
O27 Mn8 K3A 103(3) . .
O23 Mn8 K3A 159(3) . .
F2 Mn8 K3A 124(3) . .
Mn9 Mn8 K3A 83(2) . .
O8 Mn8 K5 47(2) . 5_665
O24 Mn8 K5 105(3) . 5_665
O18 Mn8 K5 58.5(19) . 5_665
O27 Mn8 K5 142(3) . 5_665
O23 Mn8 K5 101(3) . 5_665
F2 Mn8 K5 139(3) . 5_665
Mn9 Mn8 K5 123(2) . 5_665
K3A Mn8 K5 65.1(12) . 5_665
O8 Mn8 K2 41(2) . .
O24 Mn8 K2 101(3) . .
O18 Mn8 K2 145(3) . .
O27 Mn8 K2 55.2(18) . .
O23 Mn8 K2 98(3) . .
F2 Mn8 K2 133(3) . .
Mn9 Mn8 K2 124(3) . .
K3A Mn8 K2 68.0(14) . .
K5 Mn8 K2 88.0(16) 5_665 .
O8 Mn8 K3 78(3) . .
O24 Mn8 K3 34.2(15) . .
O18 Mn8 K3 99(2) . .
O27 Mn8 K3 101(3) . .
O23 Mn8 K3 177(3) . .
F2 Mn8 K3 106(3) . .
Mn9 Mn8 K3 64.9(17) . .
K3A Mn8 K3 18.2(6) . .
K5 Mn8 K3 77.9(12) 5_665 .
K2 Mn8 K3 80.2(14) . .
O19 Mn9 O24 98(2) . .
O19 Mn9 O9 95(2) . .
O24 Mn9 O9 97(2) . .
O19 Mn9 O25 87(2) . .
O24 Mn9 O25 167(3) . .
O9 Mn9 O25 94(2) . .
O19 Mn9 F2 93.0(18) . .
O24 Mn9 F2 79.8(18) . .
O9 Mn9 F2 172(3) . .
O25 Mn9 F2 88(2) . .
O19 Mn9 O26 171(3) . 2_655
O24 Mn9 O26 90(2) . 2_655
O9 Mn9 O26 86.9(17) . 2_655
O25 Mn9 O26 84.4(19) . 2_655
F2 Mn9 O26 86(2) . 2_655
O19 Mn9 Mn8 94(2) . .
O24 Mn9 Mn8 30.4(16) . .
O9 Mn9 Mn8 127(3) . .
O25 Mn9 Mn8 138(2) . .
F2 Mn9 Mn8 49.8(16) . .
O26 Mn9 Mn8 92(2) 2_655 .
O19 Mn9 K4 51.1(13) . .
O24 Mn9 K4 98.1(19) . .
O9 Mn9 K4 43.8(11) . .
O25 Mn9 K4 94.6(17) . .
F2 Mn9 K4 143.7(19) . .
O26 Mn9 K4 130.6(17) 2_655 .
Mn8 Mn9 K4 118.1(19) . .
O19 Mn9 K3 94.4(19) . .
O24 Mn9 K3 39.6(12) . .
O9 Mn9 K3 57.8(14) . .
O25 Mn9 K3 152.3(19) . .
F2 Mn9 K3 119.5(19) . .
O26 Mn9 K3 93.8(17) 2_655 .
Mn8 Mn9 K3 69.7(16) . .
K4 Mn9 K3 65.8(9) . .
O19 Mn9 K1 130(2) . 1_565
O24 Mn9 K1 97.1(17) . 1_565
O9 Mn9 K1 36.6(9) . 1_565
O25 Mn9 K1 88.2(13) . 1_565
F2 Mn9 K1 136.1(19) . 1_565
O26 Mn9 K1 50.4(9) 2_655 1_565
Mn8 Mn9 K1 121(2) . 1_565
K4 Mn9 K1 80.2(8) . 1_565
K3 Mn9 K1 69.9(8) . 1_565
W1 O1 K5 155.8(7) . .
W1 O1 K4 103.2(5) . .
K5 O1 K4 94.1(5) . .
W2 O2 K3 153.0(6) . 3_445
W2 O2 K3A 151.2(8) . 3_445
K3 O2 K3A 27.5(6) 3_445 3_445
W3 O3 K4 147.1(6) . 5_665
W3 O3 K5 103.4(5) . 5_665
K4 O3 K5 94.6(4) 5_665 5_665
W4 O4 Mn4 8.5(17) . .
W4 O4 K2 142.9(5) . 3_455
Mn4 O4 K2 148(2) . 3_455
W4 O4 K1 114.6(4) . 2_665
Mn4 O4 K1 106.2(17) . 2_665
K2 O4 K1 95.5(3) 3_455 2_665
W5 O5 Mn5 10.0(17) . .
W5 O5 K2 111.2(5) . 2_655
Mn5 O5 K2 113(2) . 2_655
W5 O5 K1 151.4(5) . 3_455
Mn5 O5 K1 155(2) . 3_455
K2 O5 K1 90.9(3) 2_655 3_455
W6 O6 Mn6 11(2) . .
W6 O6 K2 151.3(6) . 3_445
Mn6 O6 K2 148(2) . 3_445
W6 O6 K1 109.8(5) . 2_655
Mn6 O6 K1 103(2) . 2_655
K2 O6 K1 92.4(3) 3_445 2_655
Mn7 O7 W7 5(4) . .
Mn7 O7 K1 114(4) . .
W7 O7 K1 110.8(5) . .
Mn8 O8 W8 9(2) . .
Mn8 O8 K2 117(3) . .
W8 O8 K2 111.7(4) . .
Mn8 O8 K5 108(3) . 5_665
W8 O8 K5 114.1(5) . 5_665
K2 O8 K5 134.2(5) . 5_665
Mn8 O8 K3A 94(3) . .
W8 O8 K3A 101.2(7) . .
K2 O8 K3A 88.3(6) . .
K5 O8 K3A 81.7(6) 5_665 .
W9 O9 Mn9 5.8(14) . .
W9 O9 K4 111.6(5) . .
Mn9 O9 K4 107.0(15) . .
W9 O9 K1 114.2(4) . 1_565
Mn9 O9 K1 119.2(15) . 1_565
K4 O9 K1 133.3(4) . 1_565
W9 O9 K3 96.2(5) . .
Mn9 O9 K3 92.5(16) . .
K4 O9 K3 86.9(4) . .
K1 O9 K3 97.1(3) 1_565 .
W2 O10 W3 95.2(3) . .
W2 O10 W1 95.2(3) . .
W3 O10 W1 94.8(3) . .
W2 O11 W1 117.2(5) . .
W2 O12 W3 117.3(5) . .
W3 O13 W1 117.5(5) . .
W1 O14 W4 149.6(5) . .
W1 O14 Mn4 149.6(18) . .
W4 O14 Mn4 0.7(19) . .
Mn5 O15 W5 9.1(16) . .
Mn5 O15 W2 143.2(17) . .
W5 O15 W2 150.6(5) . .
W2 O16 W6 151.6(5) . .
W2 O16 Mn6 156(2) . .
W6 O16 Mn6 10(2) . .
W3 O17 W7 149.6(5) . .
W3 O17 Mn7 156(3) . .
W7 O17 Mn7 10(2) . .
Mn8 O18 W3 161(2) . .
Mn8 O18 W8 8(2) . .
W3 O18 W8 152.6(5) . .
Mn8 O18 K5 91(2) . 5_665
W3 O18 K5 99.7(4) . 5_665
W8 O18 K5 96.5(4) . 5_665
Mn9 O19 W1 151.0(18) . .
Mn9 O19 W9 6.4(14) . .
W1 O19 W9 151.3(5) . .
Mn9 O19 K4 101.1(15) . .
W1 O19 K4 99.9(4) . .
W9 O19 K4 96.0(4) . .
Mn4 O20 W5 117(2) . .
Mn4 O20 W4 7.8(15) . .
W5 O20 W4 117.3(5) . .
Mn4 O20 Mn5 117(3) . .
W5 O20 Mn5 2.0(16) . .
W4 O20 Mn5 116.2(17) . .
Mn5 O21 W6 151(2) . .
Mn5 O21 W5 3(2) . .
W6 O21 W5 152.4(5) . .
Mn5 O21 Mn6 152(3) . .
W6 O21 Mn6 5.7(19) . .
W5 O21 Mn6 153(2) . .
Mn6 O22 Mn7 126(4) . .
Mn6 O22 W7 116(3) . .
Mn7 O22 W7 10(2) . .
Mn6 O22 W6 6(3) . .
Mn7 O22 W6 127(2) . .
W7 O22 W6 118.0(5) . .
W7 O23 W8 153.9(5) . .
W7 O23 Mn7 8(2) . .
W8 O23 Mn7 154(3) . .
W7 O23 Mn8 151(2) . .
W8 O23 Mn8 5(2) . .
Mn7 O23 Mn8 149(3) . .
Mn8 O24 Mn9 118(3) . .
Mn8 O24 W8 8(2) . .
Mn9 O24 W8 112.8(15) . .
Mn8 O24 W9 124(2) . .
Mn9 O24 W9 6.9(14) . .
W8 O24 W9 117.7(5) . .
Mn8 O24 K3 125(2) . .
Mn9 O24 K3 115.8(16) . .
W8 O24 K3 131.1(5) . .
W9 O24 K3 111.1(5) . .
Mn8 O24 K3A 98(2) . .
Mn9 O24 K3A 142.1(17) . .
W8 O24 K3A 104.6(7) . .
W9 O24 K3A 137.6(8) . .
K3 O24 K3A 26.5(6) . .
W4 O25 W9 154.8(5) . .
W4 O25 Mn4 7.8(15) . .
W9 O25 Mn4 161.6(18) . .
W4 O25 Mn9 148.1(13) . .
W9 O25 Mn9 7.3(12) . .
Mn4 O25 Mn9 155(2) . .
Mn4 O26 W4 1(2) . .
Mn4 O26 W9 158(2) . 2_655
W4 O26 W9 156.8(6) . 2_655
Mn4 O26 Mn9 157(3) . 2_655
W4 O26 Mn9 155.9(16) . 2_655
W9 O26 Mn9 6.3(13) 2_655 2_655
Mn4 O26 K1 95(2) . 2_665
W4 O26 K1 95.8(4) . 2_665
W9 O26 K1 94.6(3) 2_655 2_665
Mn9 O26 K1 100.2(13) 2_655 2_665
W8 O27 W5 160.0(6) . 2_655
W8 O27 Mn5 152.8(16) . 2_655
W5 O27 Mn5 8.5(15) 2_655 2_655
W8 O27 Mn8 6(2) . .
W5 O27 Mn8 167(2) 2_655 .
Mn5 O27 Mn8 159(3) 2_655 .
W8 O27 K2 94.8(3) . .
W5 O27 K2 97.4(4) 2_655 .
Mn5 O27 K2 97.5(18) 2_655 .
Mn8 O27 K2 91(2) . .
Mn6 O28 W6 11(2) . .
Mn6 O28 W7 165(3) . 2_655
W6 O28 W7 159.4(6) . 2_655
Mn6 O28 Mn7 173(3) . 2_655
W6 O28 Mn7 165(3) . 2_655
W7 O28 Mn7 8(2) 2_655 2_655
Mn6 O28 K1 98(3) . 2_655
W6 O28 K1 97.2(4) . 2_655
W7 O28 K1 96.8(4) 2_655 2_655
Mn7 O28 K1 88(2) 2_655 2_655
O38 K1 O9 74.2(5) 1_545 1_545
O38 K1 O4 130.2(5) 1_545 2_645
O9 K1 O4 105.6(3) 1_545 2_645
O38 K1 O7 68.8(5) 1_545 .
O9 K1 O7 73.0(3) 1_545 .
O4 K1 O7 160.5(3) 2_645 .
O38 K1 O6 122.2(5) 1_545 2_655
O9 K1 O6 161.1(3) 1_545 2_655
O4 K1 O6 71.8(3) 2_645 2_655
O7 K1 O6 103.0(3) . 2_655
O38 K1 O5 70.1(5) 1_545 3_545
O9 K1 O5 126.4(4) 1_545 3_545
O4 K1 O5 71.7(3) 2_645 3_545
O7 K1 O5 125.4(3) . 3_545
O6 K1 O5 71.3(3) 2_655 3_545
O38 K1 O31 145.2(4) 1_545 1_545
O9 K1 O31 74.8(3) 1_545 1_545
O4 K1 O31 73.8(3) 2_645 1_545
O7 K1 O31 87.3(3) . 1_545
O6 K1 O31 86.7(3) 2_655 1_545
O5 K1 O31 143.3(2) 3_545 1_545
O38 K1 O28 114.2(5) 1_545 2_655
O9 K1 O28 112.7(3) 1_545 2_655
O4 K1 O28 111.3(3) 2_645 2_655
O7 K1 O28 54.4(3) . 2_655
O6 K1 O28 54.2(3) 2_655 2_655
O5 K1 O28 117.9(3) 3_545 2_655
O31 K1 O28 64.9(4) 1_545 2_655
O38 K1 O26 101.9(5) 1_545 2_645
O9 K1 O26 53.5(3) 1_545 2_645
O4 K1 O26 52.9(3) 2_645 2_645
O7 K1 O26 125.6(3) . 2_645
O6 K1 O26 124.0(3) 2_655 2_645
O5 K1 O26 96.7(3) 3_545 2_645
O31 K1 O26 71.3(4) 1_545 2_645
O28 K1 O26 136.1(3) 2_655 2_645
O38 K1 Mn7 88.4(14) 1_545 .
O9 K1 Mn7 84.6(13) 1_545 .
O4 K1 Mn7 141.3(14) 2_645 .
O7 K1 Mn7 20.9(13) . .
O6 K1 Mn7 86.6(13) 2_655 .
O5 K1 Mn7 131.7(15) 3_545 .
O31 K1 Mn7 73.3(15) 1_545 .
O28 K1 Mn7 34.4(13) 2_655 .
O26 K1 Mn7 130.5(14) 2_645 .
O38 K1 Mn4 119.2(11) 1_545 2_645
O9 K1 Mn4 78.6(9) 1_545 2_645
O4 K1 Mn4 27.2(9) 2_645 2_645
O7 K1 Mn4 146.9(10) . 2_645
O6 K1 Mn4 98.4(9) 2_655 2_645
O5 K1 Mn4 85.3(10) 3_545 2_645
O31 K1 Mn4 68.9(11) 1_545 2_645
O28 K1 Mn4 126.3(10) 2_655 2_645
O26 K1 Mn4 25.8(9) 2_645 2_645
Mn7 K1 Mn4 141.4(18) . 2_645
O38 K1 Mn6 130.5(12) 1_545 2_655
O9 K1 Mn6 134.1(11) 1_545 2_655
O4 K1 Mn6 86.2(12) 2_645 2_655
O7 K1 Mn6 81.8(12) . 2_655
O6 K1 Mn6 28.8(11) 2_655 2_655
O5 K1 Mn6 99.4(11) 3_545 2_655
O31 K1 Mn6 66.2(11) 1_545 2_655
O28 K1 Mn6 27.9(12) 2_655 2_655
O26 K1 Mn6 127.6(12) 2_645 2_655
Mn7 K1 Mn6 62.3(17) . 2_655
Mn4 K1 Mn6 107.3(15) 2_645 2_655
O4 K2 O8 144.6(4) 3_545 .
O4 K2 O39 86.4(7) 3_545 .
O8 K2 O39 69.1(7) . .
O4 K2 O6 75.6(3) 3_545 3
O8 K2 O6 139.8(4) . 3
O39 K2 O6 133.0(7) . 3
O4 K2 O5 75.0(3) 3_545 2_655
O8 K2 O5 109.0(3) . 2_655
O39 K2 O5 142.4(8) . 2_655
O6 K2 O5 73.8(3) 3 2_655
O4 K2 O32 76.9(3) 3_545 .
O8 K2 O32 72.3(4) . .
O39 K2 O32 74.8(8) . .
O6 K2 O32 138.4(4) 3 .
O5 K2 O32 69.3(4) 2_655 .
O4 K2 O27 126.4(3) 3_545 .
O8 K2 O27 55.8(3) . .
O39 K2 O27 120.3(7) . .
O6 K2 O27 105.0(3) 3 .
O5 K2 O27 55.3(3) 2_655 .
O32 K2 O27 68.6(3) . .
O4 K2 O34 136.2(4) 3_545 .
O8 K2 O34 78.3(4) . .
O39 K2 O34 130.8(8) . .
O6 K2 O34 62.1(3) 3 .
O5 K2 O34 82.3(4) 2_655 .
O32 K2 O34 128.7(4) . .
O27 K2 O34 60.1(3) . .
O4 K2 Mn8 148.2(11) 3_545 .
O8 K2 Mn8 22.2(11) . .
O39 K2 Mn8 90.6(13) . .
O6 K2 Mn8 126.4(13) 3 .
O5 K2 Mn8 88.7(10) 2_655 .
O32 K2 Mn8 71.8(12) . .
O27 K2 Mn8 34.0(11) . .
O34 K2 Mn8 65.5(13) . .
O4 K2 W8 144.3(3) 3_545 .
O8 K2 W8 25.4(2) . .
O39 K2 W8 92.7(6) . .
O6 K2 W8 126.5(3) 3 .
O5 K2 W8 84.6(2) 2_655 .
O32 K2 W8 68.6(2) . .
O27 K2 W8 30.40(18) . .
O34 K2 W8 66.9(2) . .
Mn8 K2 W8 4.5(10) . .
O4 K2 W5 98.7(2) 3_545 2_655
O8 K2 W5 85.0(2) . 2_655
O39 K2 W5 138.8(7) . 2_655
O6 K2 W5 87.3(3) 3 2_655
O5 K2 W5 25.0(2) 2_655 2_655
O32 K2 W5 66.8(3) . 2_655
O27 K2 W5 30.28(18) . 2_655
O34 K2 W5 69.7(3) . 2_655
Mn8 K2 W5 64.0(10) . 2_655
W8 K2 W5 60.04(7) . 2_655
O4 K2 Mn5 96.4(9) 3_545 2_655
O8 K2 Mn5 84.6(9) . 2_655
O39 K2 Mn5 135.0(11) . 2_655
O6 K2 Mn5 90.5(9) 3 2_655
O5 K2 Mn5 24.6(9) 2_655 2_655
O32 K2 Mn5 62.4(8) . 2_655
O27 K2 Mn5 31.2(9) . 2_655
O34 K2 Mn5 73.9(8) . 2_655
Mn8 K2 Mn5 64.2(13) . 2_655
W8 K2 Mn5 60.1(9) . 2_655
W5 K2 Mn5 4.5(8) 2_655 2_655
K3A K3 O2 78.6(11) . 3
K3A K3 O40 118.8(15) . .
O2 K3 O40 82.6(8) 3 .
K3A K3 O36 87.7(13) . .
O2 K3 O36 148.8(5) 3 .
O40 K3 O36 79.7(7) . .
K3A K3 O24 80.8(11) . .
O2 K3 O24 136.8(4) 3 .
O40 K3 O24 140.4(9) . .
O36 K3 O24 66.4(4) . .
K3A K3 O38 140.6(12) . .
O2 K3 O38 68.4(5) 3 .
O40 K3 O38 78.6(8) . .
O36 K3 O38 131.5(7) . .
O24 K3 O38 108.8(6) . .
K3A K3 O34 77.6(12) . .
O2 K3 O34 75.4(4) 3 .
O40 K3 O34 149.5(7) . .
O36 K3 O34 129.0(5) . .
O24 K3 O34 63.2(4) . .
O38 K3 O34 73.8(6) . .
K3A K3 O9 134.8(11) . .
O2 K3 O9 133.1(5) 3 .
O40 K3 O9 99.3(11) . .
O36 K3 O9 75.4(4) . .
O24 K3 O9 54.0(3) . .
O38 K3 O9 66.2(5) . .
O34 K3 O9 81.3(5) . .
K3A K3 Mn9 105.2(13) . .
O2 K3 Mn9 145.2(8) 3 .
O40 K3 Mn9 121.8(12) . .
O36 K3 Mn9 65.4(7) . .
O24 K3 Mn9 24.6(7) . .
O38 K3 Mn9 91.0(8) . .
O34 K3 Mn9 71.9(8) . .
O9 K3 Mn9 29.6(7) . .
K3A K3 W9 108.4(11) . .
O2 K3 W9 142.8(3) 3 .
O40 K3 W9 120.8(10) . .
O36 K3 W9 68.2(3) . .
O24 K3 W9 27.5(2) . .
O38 K3 W9 87.2(5) . .
O34 K3 W9 70.9(3) . .
O9 K3 W9 26.42(18) . .
Mn9 K3 W9 3.8(6) . .
K3A K3 Mn8 59.9(15) . .
O2 K3 Mn8 125.9(12) 3 .
O40 K3 Mn8 146.4(12) . .
O36 K3 Mn8 66.7(11) . .
O24 K3 Mn8 21.0(11) . .
O38 K3 Mn8 125.5(12) . .
O34 K3 Mn8 63.6(11) . .
O9 K3 Mn8 74.9(11) . .
Mn9 K3 Mn8 45.4(13) . .
W9 K3 Mn8 48.5(11) . .
K3A K3 K4 135.4(12) . .
O2 K3 K4 141.6(5) 3 .
O40 K3 K4 66.2(9) . .
O36 K3 K4 48.2(4) . .
O24 K3 K4 75.9(3) . .
O38 K3 K4 83.4(5) . .
O34 K3 K4 122.0(5) . .
O9 K3 K4 40.8(2) . .
Mn9 K3 K4 55.7(8) . .
W9 K3 K4 55.14(16) . .
Mn8 K3 K4 91.4(11) . .
K3 K3A O2 73.9(11) . 3
K3 K3A O24 72.7(11) . .
O2 K3A O24 129.6(10) 3 .
K3 K3A O34 77.2(12) . .
O2 K3A O34 74.5(7) 3 .
O24 K3A O34 62.1(6) . .
K3 K3A O36 66.5(12) . .
O2 K3A O36 131.8(12) 3 .
O24 K3A O36 62.0(6) . .
O34 K3A O36 119.8(10) . .
K3 K3A O8 127.7(14) . .
O2 K3A O8 139.5(11) 3 .
O24 K3A O8 55.0(5) . .
O34 K3A O8 78.0(7) . .
O36 K3A O8 87.8(7) . .
K3 K3A Mn8 101.9(18) . .
O2 K3A Mn8 144.7(14) 3 .
O24 K3A Mn8 29.3(13) . .
O34 K3A Mn8 70.5(13) . .
O36 K3A Mn8 72.1(13) . .
O8 K3A Mn8 25.9(13) . .
K3 K3A W8 101.7(12) . .
O2 K3A W8 142.5(8) 3 .
O24 K3A W8 29.1(3) . .
O34 K3A W8 68.3(5) . .
O36 K3A W8 74.0(6) . .
O8 K3A W8 26.0(3) . .
Mn8 K3A W8 2.2(12) . .
K3 K3A K5 131.4(15) . 5_665
O2 K3A K5 148.8(10) 3 5_665
O24 K3A K5 80.4(6) . 5_665
O34 K3A K5 123.6(9) . 5_665
O36 K3A K5 65.2(6) . 5_665
O8 K3A K5 45.6(4) . 5_665
Mn8 K3A K5 57.8(13) . 5_665
W8 K3A K5 59.6(4) . 5_665
K3 K3A K2 129.8(13) . .
O2 K3A K2 97.6(8) 3 .
O24 K3A K2 76.8(6) . .
O34 K3A K2 53.2(6) . .
O36 K3A K2 128.6(8) . .
O8 K3A K2 41.9(4) . .
Mn8 K3A K2 57.5(13) . .
W8 K3A K2 55.9(4) . .
K5 K3A K2 79.5(6) 5_665 .
O3 K4 O35 132.5(8) 5_665 .
O3 K4 O9 152.2(5) 5_665 .
O35 K4 O9 75.3(7) . .
O3 K4 O19 117.8(4) 5_665 .
O35 K4 O19 83.0(6) . .
O9 K4 O19 57.0(3) . .
O3 K4 O1 80.8(4) 5_665 .
O35 K4 O1 78.5(6) . .
O9 K4 O1 109.0(4) . .
O19 K4 O1 55.1(3) . .
O3 K4 O36 76.6(4) 5_665 .
O35 K4 O36 141.6(6) . .
O9 K4 O36 78.7(4) . .
O19 K4 O36 59.1(3) . .
O1 K4 O36 83.9(4) . .
O3 K4 W9 142.3(4) 5_665 .
O35 K4 W9 77.1(6) . .
O9 K4 W9 25.7(2) . .
O19 K4 W9 31.30(18) . .
O1 K4 W9 84.5(2) . .
O36 K4 W9 67.4(3) . .
O3 K4 Mn9 138.6(7) 5_665 .
O35 K4 Mn9 79.4(10) . .
O9 K4 Mn9 29.3(7) . .
O19 K4 Mn9 27.8(7) . .
O1 K4 Mn9 81.8(7) . .
O36 K4 Mn9 64.4(8) . .
W9 K4 Mn9 4.0(6) . .
O3 K4 W1 99.5(3) 5_665 .
O35 K4 W1 78.8(5) . .
O9 K4 W1 84.0(3) . .
O19 K4 W1 28.94(19) . .
O1 K4 W1 26.19(18) . .
O36 K4 W1 70.8(3) . .
W9 K4 W1 58.80(11) . .
Mn9 K4 W1 55.8(7) . .
O3 K4 K3 100.1(4) 5_665 .
O35 K4 K3 127.3(7) . .
O9 K4 K3 52.3(3) . .
O19 K4 K3 74.0(3) . .
O1 K4 K3 120.3(3) . .
O36 K4 K3 40.7(3) . .
W9 K4 K3 58.75(16) . .
Mn9 K4 K3 58.5(8) . .
W1 K4 K3 99.0(2) . .
O3 K4 K5 46.4(3) 5_665 .
O35 K4 K5 93.3(7) . .
O9 K4 K5 149.6(4) . .
O19 K4 K5 94.1(4) . .
O1 K4 K5 40.6(3) . .
O36 K4 K5 95.1(4) . .
W9 K4 K5 124.8(3) . .
Mn9 K4 K5 121.7(8) . .
W1 K4 K5 66.0(3) . .
K3 K4 K5 134.4(3) . .
O1 K5 O8 145.7(9) . 5_665
O1 K5 O18 109.8(5) . 5_665
O8 K5 O18 54.5(3) 5_665 5_665
O1 K5 O3 78.4(4) . 5_665
O8 K5 O3 105.5(4) 5_665 5_665
O18 K5 O3 54.4(3) 5_665 5_665
O1 K5 Mn8 130.4(14) . 5_665
O8 K5 Mn8 24.4(13) 5_665 5_665
O18 K5 Mn8 30.6(12) 5_665 5_665
O3 K5 Mn8 84.0(13) 5_665 5_665
O1 K5 W8 132.6(6) . 5_665
O8 K5 W8 24.1(2) 5_665 5_665
O18 K5 W8 30.46(19) 5_665 5_665
O3 K5 W8 83.0(3) 5_665 5_665
Mn8 K5 W8 3.0(12) 5_665 5_665
O1 K5 W3 93.5(4) . 5_665
O8 K5 W3 81.2(3) 5_665 5_665
O18 K5 W3 28.5(2) 5_665 5_665
O3 K5 W3 25.8(2) 5_665 5_665
Mn8 K5 W3 58.5(12) 5_665 5_665
W8 K5 W3 57.80(15) 5_665 5_665
O1 K5 K3A 96.0(7) . 5_665
O8 K5 K3A 52.7(5) 5_665 5_665
O18 K5 K3A 76.3(5) 5_665 5_665
O3 K5 K3A 123.1(7) 5_665 5_665
Mn8 K5 K3A 57.0(13) 5_665 5_665
W8 K5 K3A 59.7(4) 5_665 5_665
W3 K5 K3A 101.1(5) 5_665 5_665
O1 K5 K4 45.3(3) . .
O8 K5 K4 144.0(4) 5_665 .
O18 K5 K4 90.0(3) 5_665 .
O3 K5 K4 39.0(3) 5_665 .
Mn8 K5 K4 120.6(13) 5_665 .
W8 K5 K4 120.3(3) 5_665 .
W3 K5 K4 62.8(2) 5_665 .
K3A K5 K4 131.6(6) 5_665 .
O1 K5 K3 89.8(5) . 5_665
O8 K5 K3 56.7(4) 5_665 5_665
O18 K5 K3 69.1(4) 5_665 5_665
O3 K5 K3 112.2(5) 5_665 5_665
Mn8 K5 K3 55.1(12) 5_665 5_665
W8 K5 K3 58.0(2) 5_665 5_665
W3 K5 K3 91.7(3) 5_665 5_665
K3A K5 K3 11.6(4) 5_665 5_665
K4 K5 K3 121.1(4) . 5_665
K1 O31 K1 172.1(6) 1_565 2_665
K3 O34 K3A 25.2(6) . .
K3 O34 K2 105.7(7) . .
K3A O34 K2 80.8(8) . .
K3 O36 K3A 25.8(5) . .
K3 O36 K4 91.0(6) . .
K3A O36 K4 116.6(8) . .
K1 O38 K3 110.5(8) 1_565 .

loop_
_geom_bond_atom_site_label_1
_geom_bond_atom_site_label_2
_geom_bond_distance
_geom_bond_site_symmetry_2
Na1 F2 2.226(7) .
Na1 F2 2.226(7) 2_655
Na1 F1 2.246(8) .
Na1 F1 2.246(8) 2_655
Na1 F3 2.255(8) 2_655
Na1 F3 2.255(8) .
F1 Mn6 2.09(8) .
F1 W6 2.210(7) .
F1 W7 2.225(7) .
F2 Mn9 2.03(5) .
F2 W8 2.207(7) .
F2 W9 2.212(7) .
F2 Mn8 2.35(7) .
F3 W5 2.210(7) .
F3 W4 2.216(8) .
F3 Mn4 2.24(7) .
F3 Mn5 2.27(6) .
W1 O1 1.721(9) .
W1 O19 1.866(9) .
W1 O14 1.882(9) .
W1 O11 1.949(10) .
W1 O13 1.961(10) .
W1 O10 2.268(9) .
W1 K4 3.798(9) .
W2 O2 1.720(9) .
W2 O16 1.887(9) .
W2 O12 1.935(10) .
W2 O15 1.935(9) .
W2 O11 1.952(11) .
W2 O10 2.243(8) .
W3 O3 1.729(10) .
W3 O18 1.872(9) .
W3 O17 1.915(9) .
W3 O13 1.938(10) .
W3 O12 1.958(10) .
W3 O10 2.259(8) .
W3 K5 3.862(12) 5_665
W4 O4 1.762(10) .
W4 O25 1.885(9) .
W4 O26 1.894(9) .
W4 O14 1.940(9) .
W4 O20 1.945(10) .
W4 K1 3.906(4) 2_665
W5 O5 1.729(10) .
W5 O15 1.904(9) .
W5 O20 1.927(11) .
W5 O27 1.937(9) 2_655
W5 O21 1.934(10) .
W5 K2 3.809(5) 2_655
W6 O6 1.722(10) .
W6 O21 1.901(10) .
W6 O28 1.898(10) .
W6 O22 1.949(11) .
W6 O16 1.948(9) .
W6 K1 3.817(4) 2_655
W7 O7 1.722(10) .
W7 O23 1.883(10) .
W7 O17 1.921(9) .
W7 O28 1.928(10) 2_655
W7 O22 1.927(11) .
W7 K1 3.826(4) .
W8 O8 1.711(11) .
W8 O27 1.883(9) .
W8 O23 1.922(10) .
W8 O24 1.924(10) .
W8 O18 1.953(9) .
W8 K2 3.708(4) .
W8 K5 3.828(11) 5_665
W8 K3A 3.83(2) .
W9 O9 1.750(10) .
W9 O26 1.912(9) 2_655
W9 O25 1.913(9) .
W9 O24 1.938(10) .
W9 O19 1.960(9) .
W9 K4 3.752(7) .
W9 K1 3.882(4) 1_565
W9 K3 3.910(8) .
Mn4 O26 1.63(5) .
Mn4 O4 1.78(7) .
Mn4 O20 1.95(7) .
Mn4 O25 1.93(7) .
Mn4 O14 2.20(5) .
Mn4 K1 3.74(6) 2_665
Mn5 O21 1.65(5) .
Mn5 O5 1.75(6) .
Mn5 O15 1.85(6) .
Mn5 O27 2.02(6) 2_655
Mn5 O20 2.22(5) .
Mn5 K2 3.86(6) 2_655
Mn6 O22 1.62(7) .
Mn6 O6 1.87(8) .
Mn6 O28 1.78(8) .
Mn6 O16 2.11(8) .
Mn6 O21 2.22(7) .
Mn6 Mn7 3.15(12) .
Mn6 K1 3.77(8) 2_655
Mn7 O7 1.43(8) .
Mn7 O22 1.92(10) .
Mn7 O17 1.90(9) .
Mn7 O28 2.07(9) 2_655
Mn7 O23 2.05(9) .
Mn7 K1 3.67(9) .
Mn8 O8 1.57(8) .
Mn8 O24 1.77(8) .
Mn8 O18 1.84(8) .
Mn8 O27 2.07(7) .
Mn8 O23 2.15(7) .
Mn8 Mn9 3.07(9) .
Mn8 K3A 3.58(7) .
Mn8 K5 3.61(7) 5_665
Mn8 K2 3.70(8) .
Mn8 K3 4.05(7) .
Mn9 O19 1.80(5) .
Mn9 O24 1.80(5) .
Mn9 O9 1.93(5) .
Mn9 O25 1.99(5) .
Mn9 O26 2.06(5) 2_655
Mn9 K4 3.79(5) .
Mn9 K3 3.91(5) .
Mn9 K1 4.13(4) 1_565
O1 K5 2.761(14) .
O1 K4 3.017(15) .
O2 K3 2.694(12) 3_445
O2 K3A 2.75(3) 3_445
O3 K4 2.671(11) 5_665
O3 K5 3.077(17) 5_665
O4 K2 2.682(10) 3_455
O4 K1 2.830(10) 2_665
O5 K2 2.826(11) 2_655
O5 K1 2.900(11) 3_455
O6 K2 2.776(11) 3_445
O6 K1 2.874(11) 2_655
O7 K1 2.859(11) .
O8 K2 2.719(10) .
O8 K5 2.795(14) 5_665
O8 K3A 3.11(3) .
O9 K4 2.738(12) .
O9 K1 2.821(10) 1_565
O9 K3 3.311(16) .
O18 K5 3.078(14) 5_665
O19 K4 3.002(12) .
O24 K3 2.769(11) .
O24 K3A 2.86(3) .
O26 W9 1.912(9) 2_655
O26 Mn9 2.06(5) 2_655
O26 K1 3.230(10) 2_665
O27 W5 1.937(9) 2_655
O27 Mn5 2.02(6) 2_655
O27 K2 3.040(10) .
O28 W7 1.928(10) 2_655
O28 Mn7 2.07(9) 2_655
O28 K1 3.083(11) 2_655
K1 O38 2.77(2) 1_545
K1 O9 2.821(10) 1_545
K1 O4 2.830(10) 2_645
K1 O6 2.874(11) 2_655
K1 O5 2.900(11) 3_545
K1 O31 3.060(4) 1_545
K1 O28 3.083(11) 2_655
K1 O26 3.230(10) 2_645
K1 Mn4 3.74(6) 2_645
K1 Mn6 3.77(8) 2_655
K2 O4 2.682(10) 3_545
K2 O39 2.78(3) .
K2 O6 2.776(11) 3
K2 O5 2.826(11) 2_655
K2 O32 3.016(19) .
K2 O34 3.31(2) .
K2 W5 3.809(5) 2_655
K2 Mn5 3.86(6) 2_655
K3 K3A 1.29(3) .
K3 O2 2.694(12) 3
K3 O40 2.73(3) .
K3 O36 2.729(14) .
K3 O38 2.83(2) .
K3 O34 2.962(17) .
K3 K4 4.181(14) .
K3A O2 2.75(3) 3
K3A O34 2.97(3) .
K3A O36 2.97(3) .
K3A K5 3.87(3) 5_665
K4 O3 2.671(11) 5_665
K4 O35 2.68(3) .
K4 O36 3.12(2) .
K4 K5 4.233(15) .
K5 O8 2.796(14) 5_665
K5 O18 3.078(14) 5_665
K5 O3 3.077(17) 5_665
K5 Mn8 3.61(7) 5_665
K5 W8 3.828(11) 5_665
K5 W3 3.862(12) 5_665
K5 K3A 3.87(3) 5_665
K5 K3 4.83(2) 5_665
O31 K1 3.060(4) 1_565
O31 K1 3.060(4) 2_665
O38 K1 2.77(2) 1_565

loop_
_geom_torsion_atom_site_label_1
_geom_torsion_atom_site_label_2
_geom_torsion_atom_site_label_3
_geom_torsion_atom_site_label_4
_geom_torsion
_geom_torsion_site_symmetry_1
F2 Na1 F1 Mn6 -164(3) .
F2 Na1 F1 Mn6 -12(3) 2_655
F1 Na1 F1 Mn6 58(3) 2_655
F3 Na1 F1 Mn6 126(3) 2_655
F3 Na1 F1 Mn6 -81(3) .
F2 Na1 F1 W6 -153.5(4) .
F2 Na1 F1 W6 -1.2(7) 2_655
F1 Na1 F1 W6 68.5(4) 2_655
F3 Na1 F1 W6 136.9(4) 2_655
F3 Na1 F1 W6 -70.1(4) .
F2 Na1 F1 W7 68.6(4) .
F2 Na1 F1 W7 -139.1(4) 2_655
F1 Na1 F1 W7 -69.4(4) 2_655
F3 Na1 F1 W7 -1.1(7) 2_655
F3 Na1 F1 W7 151.9(4) .
F2 Na1 F2 Mn9 -3.0(19) 2_655
F1 Na1 F2 Mn9 149(2) .
F1 Na1 F2 Mn9 -141(2) 2_655
F3 Na1 F2 Mn9 -73(2) 2_655
F3 Na1 F2 Mn9 67(2) .
F2 Na1 F2 W8 137.4(4) 2_655
F1 Na1 F2 W8 -71.1(4) .
F1 Na1 F2 W8 -0.7(7) 2_655
F3 Na1 F2 W8 67.4(5) 2_655
F3 Na1 F2 W8 -152.5(4) .
F2 Na1 F2 W9 0.0(3) 2_655
F1 Na1 F2 W9 151.6(4) .
F1 Na1 F2 W9 -138.1(5) 2_655
F3 Na1 F2 W9 -70.0(4) 2_655
F3 Na1 F2 W9 70.2(4) .
F2 Na1 F2 Mn8 138(3) 2_655
F1 Na1 F2 Mn8 -71(3) .
F1 Na1 F2 Mn8 0(3) 2_655
F3 Na1 F2 Mn8 68(3) 2_655
F3 Na1 F2 Mn8 -152(3) .
F2 Na1 F3 W5 151.9(4) .
F2 Na1 F3 W5 -68.8(5) 2_655
F1 Na1 F3 W5 69.7(4) .
F1 Na1 F3 W5 0.3(7) 2_655
F3 Na1 F3 W5 -138.3(4) 2_655
F2 Na1 F3 W4 -69.7(4) .
F2 Na1 F3 W4 69.6(4) 2_655
F1 Na1 F3 W4 -151.9(4) .
F1 Na1 F3 W4 138.7(4) 2_655
F3 Na1 F3 W4 0.1(3) 2_655
F2 Na1 F3 Mn4 -76.6(18) .
F2 Na1 F3 Mn4 62.6(18) 2_655
F1 Na1 F3 Mn4 -158.9(18) .
F1 Na1 F3 Mn4 131.8(18) 2_655
F3 Na1 F3 Mn4 -6.9(18) 2_655
F2 Na1 F3 Mn5 145.4(18) .
F2 Na1 F3 Mn5 -75.3(18) 2_655
F1 Na1 F3 Mn5 63.1(18) .
F1 Na1 F3 Mn5 -6.2(18) 2_655
F3 Na1 F3 Mn5 -144.9(18) 2_655
